data_4302973
loop_
_publ_author_name
'Jonathan W. Lekse'
'Meghann A. Moreau'
'Katie L. McNerny'
'Jeongho Yeon'
'P. Shiv Halasyamani'
'Jennifer A. Aitken'

_publ_section_title
;
Second-Harmonic Generation and Crystal Structure of the Diamond-like
Semiconductors Li2CdGeS4 and Li2CdSnS4
;
_journal_name_full 'Inorganic Chemistry'
_journal_page_first 7516
_journal_page_last 7518
_journal_paper_doi 10.1021/ic9010339
_journal_volume 48
_journal_year 2009
_chemical_formula_moiety 'Cd1 Ge1 Li2 S4'
_chemical_formula_sum 'Cd Ge Li2 S4'
_chemical_formula_weight 327.11
_chemical_name_common 'Lithium Cadmium Germanium Sulfide'
_chemical_name_systematic 'Lithium Cadmium Germanium Sulfide'
_space_group_IT_number 31
_symmetry_cell_setting orthorhombic
_symmetry_space_group_name_Hall 'P 2ac -2'
_symmetry_space_group_name_H-M 'P m n 21'
_atom_sites_solution_primary direct
_atom_sites_solution_secondary difmap
_audit_creation_method SHELXL-97
_cell_angle_alpha 90.00
_cell_angle_beta 90.00
_cell_angle_gamma 90.00
_cell_formula_units_Z 2
_cell_length_a 7.73740(10)
_cell_length_b 6.84980(10)
_cell_length_c 6.36880(10)
_cell_measurement_reflns_used 1228
_cell_measurement_temperature 296(2)
_cell_measurement_theta_max 65.498
_cell_measurement_theta_min 5.843
_cell_volume 337.544(8)
_computing_cell_refinement 'Bruker SMART'
_computing_data_collection 'Bruker SMART'
_computing_data_reduction 'Bruker SMART'
_computing_structure_refinement 'SHELXL-97 (Sheldrick, 1997)'
_computing_structure_solution 'SHELXS-97 (Sheldrick, 1990)'
_diffrn_ambient_temperature 296(2)
_diffrn_detector_area_resol_mean NA
_diffrn_measured_fraction_theta_full 0.970
_diffrn_measured_fraction_theta_max 0.970
_diffrn_measurement_device_type 'Bruker Smart Apex II'
_diffrn_measurement_method 'Phi and Omega Scans'
_diffrn_radiation_monochromator graphite
_diffrn_radiation_source 'fine-focus sealed tube'
_diffrn_radiation_type MoK\a
_diffrn_radiation_wavelength 0.71073
_diffrn_reflns_av_R_equivalents 0.0289
_diffrn_reflns_av_sigmaI/netI 0.0293
_diffrn_reflns_limit_h_max 11
_diffrn_reflns_limit_h_min -11
_diffrn_reflns_limit_k_max 9
_diffrn_reflns_limit_k_min -10
_diffrn_reflns_limit_l_max 9
_diffrn_reflns_limit_l_min -9
_diffrn_reflns_number 5848
_diffrn_reflns_theta_full 32.50
_diffrn_reflns_theta_max 32.50
_diffrn_reflns_theta_min 2.97
_diffrn_standards_decay_% NA
_diffrn_standards_interval_count NA
_diffrn_standards_interval_time NA
_diffrn_standards_number NA
_exptl_absorpt_coefficient_mu 8.706
_exptl_absorpt_correction_T_max 0.77
_exptl_absorpt_correction_T_min 0.6067
_exptl_absorpt_correction_type empirical
_exptl_absorpt_process_details SADABS
_exptl_crystal_colour orange
_exptl_crystal_density_diffrn 3.218
_exptl_crystal_density_meas ?
_exptl_crystal_density_method .
_exptl_crystal_description needle
_exptl_crystal_F_000 300
_exptl_crystal_size_max 0.144
_exptl_crystal_size_mid 0.030
_exptl_crystal_size_min 0.030
_refine_diff_density_max 0.618
_refine_diff_density_min -0.726
_refine_diff_density_rms 0.114
_refine_ls_abs_structure_details 'Flack H D (1983), Acta Cryst. A39, 876-881'
_refine_ls_abs_structure_Flack 0.029(10)
_refine_ls_extinction_method none
_refine_ls_goodness_of_fit_ref 0.950
_refine_ls_hydrogen_treatment none
_refine_ls_matrix_type full
_refine_ls_number_parameters 44
_refine_ls_number_reflns 1228
_refine_ls_number_restraints 1
_refine_ls_restrained_S_all 0.949
_refine_ls_R_factor_all 0.0193
_refine_ls_R_factor_gt 0.0177
_refine_ls_shift/su_max 0.001
_refine_ls_shift/su_mean 0.000
_refine_ls_structure_factor_coef Fsqd
_refine_ls_weighting_details 'calc w=1/[\s^2^(Fo^2^)+(0.0000P)^2^+0.0000P] where P=(Fo^2^+2Fc^2^)/3'
_refine_ls_weighting_scheme calc
_refine_ls_wR_factor_gt 0.0269
_refine_ls_wR_factor_ref 0.0273
_reflns_number_gt 1169
_reflns_number_total 1228
_reflns_threshold_expression >2sigma(I)
_cod_data_source_file ic9010339_si_001_1.cif
_cod_data_source_block 2jwl85orth
_cod_depositor_comments
;
The following automatic conversions were performed:
'_symmetry_cell_setting' value 'Orthorhombic' changed to 'orthorhombic'
according to '/home/saulius/struct/CIF-dictionaries/cif_core.dic'
dictionary named 'cif_core.dic' version 2.4.1 from
2010-06-29.

'_exptl_absorpt_correction_type' value 'Empirical' changed to
'empirical' according to
'/home/saulius/struct/CIF-dictionaries/cif_core.dic' dictionary named
'cif_core.dic' version 2.4.1 from 2010-06-29.

Automatic conversion script
Id: cif_fix_enum 1527 2010-12-29 10:47:43Z saulius 
;
_cod_original_formula_sum 'Cd1 Ge1 Li2 S4'
_cod_database_code 4302973

loop_
_symmetry_equiv_pos_as_xyz
'x, y, z'
'-x+1/2, -y, z+1/2'
'x+1/2, -y, z+1/2'
'-x, y, z'

loop_
_atom_site_label
_atom_site_type_symbol
_atom_site_fract_x
_atom_site_fract_y
_atom_site_fract_z
_atom_site_U_iso_or_equiv
_atom_site_adp_type
_atom_site_occupancy
_atom_site_symmetry_multiplicity
_atom_site_calc_flag
_atom_site_refinement_flags
_atom_site_disorder_assembly
_atom_site_disorder_group
Cd1 Cd 1.0000 0.85255(3) 0.37172(4) 0.01858(6) Uani 1 2 d S . .
Ge1 Ge 0.5000 0.82613(4) 0.37507(9) 0.01136(7) Uani 1 2 d S . .
Li1 Li 0.7546(5) 0.6689(5) 0.877(3) 0.0223(8) Uani 1 1 d . . .
S1 S 1.0000 0.86589(12) 0.77174(18) 0.01475(18) Uani 1 2 d S . .
S2 S 0.72929(7) 0.66872(8) 0.25376(13) 0.01480(12) Uani 1 1 d . . .
S3 S 0.5000 0.80719(13) 0.72108(18) 0.01525(19) Uani 1 2 d S . .

loop_
_atom_site_aniso_label
_atom_site_aniso_U_11
_atom_site_aniso_U_22
_atom_site_aniso_U_33
_atom_site_aniso_U_23
_atom_site_aniso_U_13
_atom_site_aniso_U_12
Cd1 0.01769(10) 0.01987(11) 0.01819(13) 0.00041(18) 0.000 0.000
Ge1 0.01081(12) 0.01218(14) 0.01109(17) 0.0004(3) 0.000 0.000
Li1 0.0199(15) 0.0238(18) 0.023(2) -0.010(4) -0.004(2) 0.0038(14)
S1 0.0180(4) 0.0126(4) 0.0136(5) -0.0023(4) 0.000 0.000
S2 0.0124(2) 0.0155(3) 0.0164(3) -0.0022(3) 0.0017(3) 0.0016(2)
S3 0.0172(4) 0.0166(4) 0.0119(5) 0.0003(4) 0.000 0.000

loop_
_atom_type_symbol
_atom_type_description
_atom_type_scat_dispersion_real
_atom_type_scat_dispersion_imag
_atom_type_scat_source
Li Li -0.0003 0.0001 'International Tables Vol C Tables 4.2.6.8 and 6.1.1.4'
S S 0.1246 0.1234 'International Tables Vol C Tables 4.2.6.8 and 6.1.1.4'
Ge Ge 0.1547 1.8001 'International Tables Vol C Tables 4.2.6.8 and 6.1.1.4'
Cd Cd -0.8075 1.2024 'International Tables Vol C Tables 4.2.6.8 and 6.1.1.4'

loop_
_geom_angle_atom_site_label_1
_geom_angle_atom_site_label_2
_geom_angle_atom_site_label_3
_geom_angle
_geom_angle_site_symmetry_1
_geom_angle_site_symmetry_3
_geom_angle_publ_flag
S3 Cd1 S1 110.32(4) 2_674 . ?
S3 Cd1 S2 110.10(2) 2_674 . ?
S1 Cd1 S2 108.14(2) . . ?
S3 Cd1 S2 110.10(2) 2_674 4_755 ?
S1 Cd1 S2 108.14(2) . 4_755 ?
S2 Cd1 S2 110.01(3) . 4_755 ?
S3 Ge1 S1 110.69(5) . 2_674 ?
S3 Ge1 S2 108.64(3) . 4_655 ?
S1 Ge1 S2 111.15(3) 2_674 4_655 ?
S3 Ge1 S2 108.64(3) . . ?
S1 Ge1 S2 111.15(3) 2_674 . ?
S2 Ge1 S2 106.43(4) 4_655 . ?
S3 Li1 S2 110.3(4) . 1_556 ?
S3 Li1 S1 107.9(5) . . ?
S2 Li1 S1 109.9(5) 1_556 . ?
S3 Li1 S2 106.3(5) . 2_665 ?
S2 Li1 S2 108.9(5) 1_556 2_665 ?
S1 Li1 S2 113.4(5) . 2_665 ?
Ge1 S1 Li1 116.7(2) 2_675 4_755 ?
Ge1 S1 Li1 116.7(2) 2_675 . ?
Li1 S1 Li1 103.1(4) 4_755 . ?
Ge1 S1 Cd1 109.38(5) 2_675 . ?
Li1 S1 Cd1 104.9(5) 4_755 . ?
Li1 S1 Cd1 104.9(5) . . ?
Ge1 S2 Li1 114.37(9) . 1_554 ?
Ge1 S2 Li1 112.9(3) . 2_664 ?
Li1 S2 Li1 108.5(4) 1_554 2_664 ?
Ge1 S2 Cd1 108.29(3) . . ?
Li1 S2 Cd1 103.05(9) 1_554 . ?
Li1 S2 Cd1 109.2(2) 2_664 . ?
Ge1 S3 Li1 115.9(5) . 4_655 ?
Ge1 S3 Li1 115.9(5) . . ?
Li1 S3 Li1 110.2(6) 4_655 . ?
Ge1 S3 Cd1 109.01(4) . 2_675 ?
Li1 S3 Cd1 101.9(2) 4_655 2_675 ?
Li1 S3 Cd1 101.9(2) . 2_675 ?

loop_
_geom_bond_atom_site_label_1
_geom_bond_atom_site_label_2
_geom_bond_distance
_geom_bond_site_symmetry_2
_geom_bond_publ_flag
Cd1 S3 2.5204(10) 2_674 ?
Cd1 S1 2.5493(12) . ?
Cd1 S2 2.5568(6) . ?
Cd1 S2 2.5568(6) 4_755 ?
Ge1 S3 2.2075(14) . ?
Ge1 S1 2.2099(9) 2_674 ?
Ge1 S2 2.2152(6) 4_655 ?
Ge1 S2 2.2152(6) . ?
Li1 S3 2.402(9) . ?
Li1 S2 2.41(2) 1_556 ?
Li1 S1 2.424(7) . ?
Li1 S2 2.446(6) 2_665 ?
S1 Ge1 2.2099(9) 2_675 ?
S1 Li1 2.424(7) 4_755 ?
S2 Li1 2.41(2) 1_554 ?
S2 Li1 2.446(6) 2_664 ?
S3 Li1 2.402(9) 4_655 ?
S3 Cd1 2.5204(10) 2_675 ?
